data_7158697
loop_
_publ_author_name
'Singh, Prasoon Raj'
'Gopal, Braj'
'Kumar, Madan'
'Goswami, Avijit'

_publ_section_title
;
 A metal-free BF<sub>3</sub>&#x00B7;OEt<sub>2</sub> mediated
 chemoselective protocol for the synthesis of propargylic cyclic imines.
;
_journal_issue 24
_journal_name_full 'Organic &amp; biomolecular chemistry'
_journal_page_first 4933
_journal_page_last 4941
_journal_paper_doi 10.1039/d2ob00530a
_journal_volume 20
_journal_year 2022
_chemical_formula_moiety 'C27 H29 N O4'
_chemical_formula_sum 'C27 H29 N O4'
_chemical_formula_weight 431.51
_space_group_crystal_system triclinic
_space_group_IT_number 2
_space_group_name_Hall '-P 1'
_space_group_name_H-M_alt 'P -1'
_atom_sites_solution_hydrogens geom
_audit_creation_method SHELXL-2018/3
_audit_update_record
;
2021-02-19 deposited with the CCDC.	2022-05-16 downloaded from the CCDC.
;
_cell_angle_alpha 75.768(2)
_cell_angle_beta 71.588(2)
_cell_angle_gamma 87.843(2)
_cell_formula_units_Z 2
_cell_length_a 9.0386(4)
_cell_length_b 10.9319(5)
_cell_length_c 13.2664(6)
_cell_measurement_reflns_used 9197
_cell_measurement_temperature 298(2)
_cell_measurement_theta_max 26.8
_cell_measurement_theta_min 2.4
_cell_volume 1204.42(10)
_computing_cell_refinement 'BRUKER SAINT'
_computing_data_collection 'BRUKER APEX-III'
_computing_data_reduction 'BRUKER SAINT'
_computing_structure_refinement 'SHELXL-2018/3 (Sheldrick, 2018)'
_computing_structure_solution 'SHELXT 2014/5 (Sheldrick, 2014)'
_diffrn_ambient_temperature 298(2)
_diffrn_measured_fraction_theta_full 0.995
_diffrn_measured_fraction_theta_max 0.993
_diffrn_measurement_device_type 'BRUKER APEX-III.PHOTON'
_diffrn_measurement_method '\f and \w scans'
_diffrn_radiation_type MoK\a
_diffrn_radiation_wavelength 0.71073
_diffrn_reflns_av_R_equivalents 0.0338
_diffrn_reflns_av_unetI/netI 0.0286
_diffrn_reflns_Laue_measured_fraction_full 0.995
_diffrn_reflns_Laue_measured_fraction_max 0.993
_diffrn_reflns_limit_h_max 11
_diffrn_reflns_limit_h_min -11
_diffrn_reflns_limit_k_max 14
_diffrn_reflns_limit_k_min -14
_diffrn_reflns_limit_l_max 17
_diffrn_reflns_limit_l_min -16
_diffrn_reflns_number 24228
_diffrn_reflns_point_group_measured_fraction_full 0.995
_diffrn_reflns_point_group_measured_fraction_max 0.993
_diffrn_reflns_theta_full 25.242
_diffrn_reflns_theta_max 27.145
_diffrn_reflns_theta_min 2.214
_diffrn_source 'FINE FOCUS SEALED TUBE'
_exptl_absorpt_coefficient_mu 0.079
_exptl_absorpt_correction_type multi-scan
_exptl_absorpt_process_details SADABS-2016/2
_exptl_crystal_colour COLORLESS
_exptl_crystal_density_diffrn 1.190
_exptl_crystal_density_meas 1.2
_exptl_crystal_density_method 'NOT MEASURED'
_exptl_crystal_description 'BLOCK TYPE'
_exptl_crystal_F_000 460
_exptl_crystal_size_max 0.296
_exptl_crystal_size_mid 0.289
_exptl_crystal_size_min 0.156
_exptl_transmission_factor_max 0.7455
_exptl_transmission_factor_min 0.6832
_refine_diff_density_max 0.259
_refine_diff_density_min -0.191
_refine_diff_density_rms 0.032
_refine_ls_extinction_method none
_refine_ls_goodness_of_fit_ref 1.024
_refine_ls_hydrogen_treatment constr
_refine_ls_matrix_type full
_refine_ls_number_parameters 294
_refine_ls_number_reflns 5296
_refine_ls_number_restraints 0
_refine_ls_restrained_S_all 1.024
_refine_ls_R_factor_all 0.0859
_refine_ls_R_factor_gt 0.0568
_refine_ls_shift/su_max 0.000
_refine_ls_shift/su_mean 0.000
_refine_ls_structure_factor_coef Fsqd
_refine_ls_weighting_details 'w=1/[\s^2^(Fo^2^)+(0.0664P)^2^+0.3631P] where P=(Fo^2^+2Fc^2^)/3'
_refine_ls_weighting_scheme calc
_refine_ls_wR_factor_gt 0.1440
_refine_ls_wR_factor_ref 0.1655
_reflns_Friedel_coverage 0.000
_reflns_number_gt 3621
_reflns_number_total 5296
_reflns_threshold_expression 'I > 2\s(I)'
_cod_data_source_file d2ob00530a2.cif
_cod_data_source_block shelx
_cod_depositor_comments
;
The following automatic conversions were performed:

data item '_exptl_absorpt_correction_type' value 'MULTI SCAN' was
changed to 'multi-scan' in accordance with the
/home/data/users/saulius/crontab/automatic-downloads/rss-feeds/RSC/lib/dictionaries/cif_core.dic
dictionary named 'cif_core.dic' version 2.4.2 last updated on
2011-04-26.

Automatic conversion script
Id: cif_fix_values 7556 2019-12-06 15:28:31Z antanas 

 Adding full bibliography for 7158697.cif.
;
_cod_database_code 7158697
_shelx_shelxl_version_number 2018/3
_shelx_space_group_comment
;
The symmetry employed for this shelxl refinement is uniquely defined
by the following loop, which should always be used as a source of
symmetry information in preference to the above space-group names.
They are only intended as comments.
;

loop_
_space_group_symop_operation_xyz
'x, y, z'
'-x, -y, -z'

loop_
_atom_site_label
_atom_site_type_symbol
_atom_site_fract_x
_atom_site_fract_y
_atom_site_fract_z
_atom_site_U_iso_or_equiv
_atom_site_adp_type
_atom_site_occupancy
_atom_site_site_symmetry_order
_atom_site_calc_flag
_atom_site_refinement_flags_posn
_atom_site_refinement_flags_adp
_atom_site_refinement_flags_occupancy
_atom_site_disorder_assembly
_atom_site_disorder_group
O1 O 0.60361(19) 0.38587(15) 0.65882(15) 0.0874(5) Uani 1 1 d . . . . .
C1 C 0.4924(3) -0.1455(2) 0.9130(2) 0.0936(8) Uani 1 1 d . . . . .
H1 H 0.570097 -0.100301 0.851817 0.112 Uiso 1 1 calc R U . . .
N1 N 0.13523(18) 0.29729(14) 0.79396(13) 0.0618(4) Uani 1 1 d . . . . .
O2 O 0.60205(16) 0.18905(14) 0.64210(15) 0.0798(5) Uani 1 1 d . . . . .
C2 C 0.5236(3) -0.2610(3) 0.9710(3) 0.1089(10) Uani 1 1 d . . . . .
H2 H 0.622236 -0.293174 0.949097 0.131 Uiso 1 1 calc R U . . .
O3 O 0.4659(2) 0.27812(16) 0.46753(13) 0.0874(5) Uani 1 1 d . . . . .
C3 C 0.4103(3) -0.3281(2) 1.0601(2) 0.0849(7) Uani 1 1 d . . . . .
H3 H 0.431378 -0.406217 1.098999 0.102 Uiso 1 1 calc R U . . .
O4 O 0.2556(2) 0.15803(16) 0.57624(15) 0.0937(5) Uani 1 1 d . . . . .
C4 C 0.2663(3) -0.2810(2) 1.09241(18) 0.0742(6) Uani 1 1 d . . . . .
H4 H 0.189297 -0.327303 1.153430 0.089 Uiso 1 1 calc R U . . .
C6 C 0.3464(2) -0.09591(17) 0.94493(15) 0.0556(4) Uani 1 1 d . . . . .
C5 C 0.2330(2) -0.16520(19) 1.03570(16) 0.0625(5) Uani 1 1 d . . . . .
H5 H 0.134086 -0.133877 1.058631 0.075 Uiso 1 1 calc R U . . .
C8 C 0.2847(2) 0.11786(17) 0.82684(16) 0.0585(5) Uani 1 1 d . . . . .
C7 C 0.3132(2) 0.02181(18) 0.88151(16) 0.0582(5) Uani 1 1 d . . . . .
C9 C 0.2565(2) 0.23597(16) 0.76118(15) 0.0550(4) Uani 1 1 d . . . . .
C10 C 0.3713(2) 0.29768(15) 0.64798(15) 0.0519(4) Uani 1 1 d . . . . .
C11 C 0.5388(2) 0.29843(18) 0.65002(15) 0.0569(5) Uani 1 1 d . . . . .
C12 C 0.7607(3) 0.1744(3) 0.6472(3) 0.1052(9) Uani 1 1 d . . . . .
H12A H 0.817528 0.255525 0.617822 0.126 Uiso 1 1 calc R U . . .
H12B H 0.757997 0.143330 0.722809 0.126 Uiso 1 1 calc R U . . .
C13 C 0.8376(3) 0.0876(4) 0.5852(3) 0.1295(12) Uani 1 1 d . . . . .
H13A H 0.846339 0.121366 0.509446 0.194 Uiso 1 1 calc R U . . .
H13B H 0.778341 0.008644 0.612257 0.194 Uiso 1 1 calc R U . . .
H13C H 0.939912 0.074332 0.592089 0.194 Uiso 1 1 calc R U . . .
C14 C 0.3564(2) 0.23282(18) 0.56213(17) 0.0599(5) Uani 1 1 d . . . . .
C15 C 0.4739(4) 0.2289(3) 0.3732(2) 0.1042(9) Uani 1 1 d . . . . .
H15A H 0.375698 0.185697 0.385336 0.125 Uiso 1 1 calc R U . . .
H15B H 0.493130 0.297798 0.307951 0.125 Uiso 1 1 calc R U . . .
C16 C 0.5977(5) 0.1429(4) 0.3585(3) 0.1352(13) Uani 1 1 d . . . . .
H16A H 0.610539 0.116290 0.292589 0.203 Uiso 1 1 calc R U . . .
H16B H 0.572694 0.070653 0.420043 0.203 Uiso 1 1 calc R U . . .
H16C H 0.692784 0.184166 0.353057 0.203 Uiso 1 1 calc R U . . .
C17 C 0.3075(2) 0.43107(16) 0.62839(16) 0.0595(5) Uani 1 1 d . . . . .
H17A H 0.368755 0.490192 0.644570 0.071 Uiso 1 1 calc R U . . .
H17B H 0.308105 0.461346 0.553111 0.071 Uiso 1 1 calc R U . . .
C18 C 0.1398(2) 0.41407(16) 0.70806(15) 0.0554(4) Uani 1 1 d . . . . .
H18 H 0.071046 0.398778 0.667827 0.067 Uiso 1 1 calc R U . . .
C19 C 0.0829(2) 0.52929(16) 0.75223(15) 0.0514(4) Uani 1 1 d . . . . .
C20 C 0.1323(2) 0.56004(19) 0.83341(16) 0.0609(5) Uani 1 1 d . . . . .
C21 C 0.2411(3) 0.4807(2) 0.8870(2) 0.0858(7) Uani 1 1 d . . . . .
H21A H 0.334089 0.467657 0.831354 0.129 Uiso 1 1 calc R U . . .
H21B H 0.190003 0.400583 0.929355 0.129 Uiso 1 1 calc R U . . .
H21C H 0.268271 0.523725 0.934070 0.129 Uiso 1 1 calc R U . . .
C22 C 0.0823(3) 0.6702(2) 0.86587(18) 0.0689(6) Uani 1 1 d . . . . .
H22 H 0.113543 0.689076 0.920928 0.083 Uiso 1 1 calc R U . . .
C23 C -0.0112(2) 0.75242(19) 0.82031(18) 0.0630(5) Uani 1 1 d . . . . .
C24 C -0.0557(3) 0.8747(2) 0.8546(2) 0.0916(8) Uani 1 1 d . . . . .
H24A H 0.030250 0.935531 0.819421 0.137 Uiso 1 1 calc R U . . .
H24B H -0.081048 0.859209 0.932676 0.137 Uiso 1 1 calc R U . . .
H24C H -0.144671 0.906730 0.833319 0.137 Uiso 1 1 calc R U . . .
C25 C -0.0587(2) 0.72061(18) 0.74101(17) 0.0608(5) Uani 1 1 d . . . . .
H25 H -0.123007 0.774487 0.709568 0.073 Uiso 1 1 calc R U . . .
C26 C -0.0143(2) 0.61057(17) 0.70589(16) 0.0547(4) Uani 1 1 d . . . . .
C27 C -0.0708(3) 0.5851(2) 0.6172(2) 0.0812(7) Uani 1 1 d . . . . .
H27A H -0.122190 0.657513 0.588663 0.122 Uiso 1 1 calc R U . . .
H27B H -0.142688 0.513106 0.647172 0.122 Uiso 1 1 calc R U . . .
H27C H 0.016581 0.568523 0.559236 0.122 Uiso 1 1 calc R U . . .

loop_
_atom_site_aniso_label
_atom_site_aniso_U_11
_atom_site_aniso_U_22
_atom_site_aniso_U_33
_atom_site_aniso_U_23
_atom_site_aniso_U_13
_atom_site_aniso_U_12
O1 0.0827(11) 0.0718(10) 0.1202(14) -0.0292(9) -0.0435(10) -0.0093(8)
C1 0.0577(13) 0.0928(17) 0.0973(18) 0.0186(14) -0.0116(12) 0.0071(12)
N1 0.0560(9) 0.0451(8) 0.0694(10) -0.0076(7) -0.0044(8) 0.0023(7)
O2 0.0532(8) 0.0726(9) 0.1195(13) -0.0375(9) -0.0262(8) 0.0131(7)
C2 0.0663(15) 0.105(2) 0.125(2) 0.0160(18) -0.0244(15) 0.0266(14)
O3 0.0975(12) 0.0969(12) 0.0667(9) -0.0407(9) -0.0072(9) -0.0093(9)
C3 0.0798(16) 0.0757(15) 0.0915(17) 0.0097(13) -0.0402(14) 0.0092(12)
O4 0.0958(12) 0.0923(12) 0.1025(13) -0.0305(10) -0.0364(10) -0.0227(10)
C4 0.0749(14) 0.0728(13) 0.0632(13) 0.0044(10) -0.0214(11) -0.0021(11)
C6 0.0591(11) 0.0532(10) 0.0561(11) -0.0109(8) -0.0225(9) 0.0033(8)
C5 0.0612(12) 0.0641(12) 0.0578(11) -0.0127(9) -0.0151(9) 0.0073(9)
C8 0.0566(11) 0.0482(10) 0.0624(11) -0.0113(9) -0.0091(9) 0.0014(8)
C7 0.0611(11) 0.0515(10) 0.0592(11) -0.0142(9) -0.0145(9) 0.0017(8)
C9 0.0541(10) 0.0418(9) 0.0610(11) -0.0099(8) -0.0087(8) -0.0016(8)
C10 0.0530(10) 0.0425(9) 0.0545(10) -0.0129(7) -0.0083(8) 0.0013(7)
C11 0.0570(11) 0.0560(11) 0.0523(10) -0.0133(8) -0.0097(8) -0.0019(9)
C12 0.0613(14) 0.118(2) 0.150(3) -0.053(2) -0.0403(16) 0.0212(14)
C13 0.0784(19) 0.156(3) 0.171(3) -0.077(3) -0.039(2) 0.047(2)
C14 0.0629(12) 0.0508(10) 0.0699(13) -0.0193(9) -0.0238(10) 0.0083(9)
C15 0.128(2) 0.117(2) 0.0856(18) -0.0569(17) -0.0363(17) 0.0174(19)
C16 0.149(3) 0.158(3) 0.112(3) -0.075(2) -0.032(2) 0.045(3)
C17 0.0647(12) 0.0431(9) 0.0598(11) -0.0095(8) -0.0069(9) 0.0026(8)
C18 0.0571(11) 0.0439(9) 0.0605(11) -0.0116(8) -0.0129(9) 0.0032(8)
C19 0.0489(9) 0.0467(9) 0.0558(10) -0.0138(8) -0.0120(8) 0.0042(7)
C20 0.0618(11) 0.0631(11) 0.0620(11) -0.0184(9) -0.0243(9) 0.0137(9)
C21 0.0981(18) 0.0892(16) 0.0900(17) -0.0276(13) -0.0559(15) 0.0313(14)
C22 0.0731(13) 0.0773(13) 0.0719(13) -0.0355(11) -0.0328(11) 0.0158(11)
C23 0.0576(11) 0.0611(11) 0.0774(13) -0.0307(10) -0.0220(10) 0.0130(9)
C24 0.0938(17) 0.0831(16) 0.126(2) -0.0627(16) -0.0484(16) 0.0294(14)
C25 0.0577(11) 0.0544(10) 0.0772(13) -0.0205(9) -0.0291(10) 0.0141(8)
C26 0.0542(10) 0.0494(9) 0.0636(11) -0.0153(8) -0.0219(9) 0.0045(8)
C27 0.1021(18) 0.0710(14) 0.0965(17) -0.0319(12) -0.0601(15) 0.0163(12)

loop_
_atom_type_symbol
_atom_type_description
_atom_type_scat_dispersion_real
_atom_type_scat_dispersion_imag
_atom_type_scat_source
C C 0.0033 0.0016 'International Tables Vol C Tables 4.2.6.8 and 6.1.1.4'
H H 0.0000 0.0000 'International Tables Vol C Tables 4.2.6.8 and 6.1.1.4'
N N 0.0061 0.0033 'International Tables Vol C Tables 4.2.6.8 and 6.1.1.4'
O O 0.0106 0.0060 'International Tables Vol C Tables 4.2.6.8 and 6.1.1.4'

loop_
_geom_angle_atom_site_label_1
_geom_angle_atom_site_label_2
_geom_angle_atom_site_label_3
_geom_angle
_geom_angle_site_symmetry_1
_geom_angle_site_symmetry_3
_geom_angle_publ_flag
C2 C1 C6 120.7(2) . . ?
C2 C1 H1 119.7 . . ?
C6 C1 H1 119.7 . . ?
C9 N1 C18 108.92(15) . . ?
C11 O2 C12 117.43(18) . . ?
C3 C2 C1 120.0(2) . . ?
C3 C2 H2 120.0 . . ?
C1 C2 H2 120.0 . . ?
C14 O3 C15 119.5(2) . . ?
C2 C3 C4 120.0(2) . . ?
C2 C3 H3 120.0 . . ?
C4 C3 H3 120.0 . . ?
C3 C4 C5 120.8(2) . . ?
C3 C4 H4 119.6 . . ?
C5 C4 H4 119.6 . . ?
C5 C6 C1 118.47(18) . . ?
C5 C6 C7 121.25(18) . . ?
C1 C6 C7 120.22(18) . . ?
C4 C5 C6 120.00(19) . . ?
C4 C5 H5 120.0 . . ?
C6 C5 H5 120.0 . . ?
C7 C8 C9 177.5(2) . . ?
C8 C7 C6 178.1(2) . . ?
N1 C9 C8 121.96(17) . . ?
N1 C9 C10 115.82(15) . . ?
C8 C9 C10 122.21(16) . . ?
C11 C10 C14 111.10(15) . . ?
C11 C10 C9 111.77(15) . . ?
C14 C10 C9 110.63(15) . . ?
C11 C10 C17 112.72(15) . . ?
C14 C10 C17 109.84(15) . . ?
C9 C10 C17 100.33(14) . . ?
O1 C11 O2 124.32(19) . . ?
O1 C11 C10 124.33(18) . . ?
O2 C11 C10 111.35(16) . . ?
C13 C12 O2 109.6(2) . . ?
C13 C12 H12A 109.7 . . ?
O2 C12 H12A 109.7 . . ?
C13 C12 H12B 109.7 . . ?
O2 C12 H12B 109.7 . . ?
H12A C12 H12B 108.2 . . ?
C12 C13 H13A 109.5 . . ?
C12 C13 H13B 109.5 . . ?
H13A C13 H13B 109.5 . . ?
C12 C13 H13C 109.5 . . ?
H13A C13 H13C 109.5 . . ?
H13B C13 H13C 109.5 . . ?
O4 C14 O3 124.8(2) . . ?
O4 C14 C10 124.9(2) . . ?
O3 C14 C10 110.13(16) . . ?
C16 C15 O3 108.8(3) . . ?
C16 C15 H15A 109.9 . . ?
O3 C15 H15A 109.9 . . ?
C16 C15 H15B 109.9 . . ?
O3 C15 H15B 109.9 . . ?
H15A C15 H15B 108.3 . . ?
C15 C16 H16A 109.5 . . ?
C15 C16 H16B 109.5 . . ?
H16A C16 H16B 109.5 . . ?
C15 C16 H16C 109.5 . . ?
H16A C16 H16C 109.5 . . ?
H16B C16 H16C 109.5 . . ?
C18 C17 C10 104.00(14) . . ?
C18 C17 H17A 111.0 . . ?
C10 C17 H17A 111.0 . . ?
C18 C17 H17B 111.0 . . ?
C10 C17 H17B 111.0 . . ?
H17A C17 H17B 109.0 . . ?
N1 C18 C19 114.10(15) . . ?
N1 C18 C17 106.21(14) . . ?
C19 C18 C17 113.82(14) . . ?
N1 C18 H18 107.5 . . ?
C19 C18 H18 107.5 . . ?
C17 C18 H18 107.5 . . ?
C26 C19 C20 119.10(16) . . ?
C26 C19 C18 118.85(16) . . ?
C20 C19 C18 121.95(16) . . ?
C22 C20 C19 118.95(17) . . ?
C22 C20 C21 117.49(19) . . ?
C19 C20 C21 123.55(18) . . ?
C20 C21 H21A 109.5 . . ?
C20 C21 H21B 109.5 . . ?
H21A C21 H21B 109.5 . . ?
C20 C21 H21C 109.5 . . ?
H21A C21 H21C 109.5 . . ?
H21B C21 H21C 109.5 . . ?
C23 C22 C20 122.96(19) . . ?
C23 C22 H22 118.5 . . ?
C20 C22 H22 118.5 . . ?
C22 C23 C25 117.27(18) . . ?
C22 C23 C24 120.9(2) . . ?
C25 C23 C24 121.83(19) . . ?
C23 C24 H24A 109.5 . . ?
C23 C24 H24B 109.5 . . ?
H24A C24 H24B 109.5 . . ?
C23 C24 H24C 109.5 . . ?
H24A C24 H24C 109.5 . . ?
H24B C24 H24C 109.5 . . ?
C23 C25 C26 122.51(17) . . ?
C23 C25 H25 118.7 . . ?
C26 C25 H25 118.7 . . ?
C25 C26 C19 119.19(17) . . ?
C25 C26 C27 118.45(17) . . ?
C19 C26 C27 122.35(17) . . ?
C26 C27 H27A 109.5 . . ?
C26 C27 H27B 109.5 . . ?
H27A C27 H27B 109.5 . . ?
C26 C27 H27C 109.5 . . ?
H27A C27 H27C 109.5 . . ?
H27B C27 H27C 109.5 . . ?

loop_
_geom_bond_atom_site_label_1
_geom_bond_atom_site_label_2
_geom_bond_distance
_geom_bond_site_symmetry_2
_geom_bond_publ_flag
O1 C11 1.188(2) . ?
C1 C2 1.378(3) . ?
C1 C6 1.386(3) . ?
C1 H1 0.9300 . ?
N1 C9 1.275(2) . ?
N1 C18 1.480(2) . ?
O2 C11 1.319(2) . ?
O2 C12 1.457(3) . ?
C2 C3 1.360(4) . ?
C2 H2 0.9300 . ?
O3 C14 1.322(2) . ?
O3 C15 1.461(3) . ?
C3 C4 1.360(3) . ?
C3 H3 0.9300 . ?
O4 C14 1.185(2) . ?
C4 C5 1.380(3) . ?
C4 H4 0.9300 . ?
C6 C5 1.380(3) . ?
C6 C7 1.432(3) . ?
C5 H5 0.9300 . ?
C8 C7 1.191(3) . ?
C8 C9 1.433(3) . ?
C9 C10 1.536(2) . ?
C10 C11 1.523(3) . ?
C10 C14 1.523(3) . ?
C10 C17 1.540(2) . ?
C12 C13 1.425(4) . ?
C12 H12A 0.9700 . ?
C12 H12B 0.9700 . ?
C13 H13A 0.9600 . ?
C13 H13B 0.9600 . ?
C13 H13C 0.9600 . ?
C15 C16 1.430(4) . ?
C15 H15A 0.9700 . ?
C15 H15B 0.9700 . ?
C16 H16A 0.9600 . ?
C16 H16B 0.9600 . ?
C16 H16C 0.9600 . ?
C17 C18 1.536(3) . ?
C17 H17A 0.9700 . ?
C17 H17B 0.9700 . ?
C18 C19 1.522(2) . ?
C18 H18 0.9800 . ?
C19 C26 1.397(2) . ?
C19 C20 1.402(3) . ?
C20 C22 1.390(3) . ?
C20 C21 1.516(3) . ?
C21 H21A 0.9600 . ?
C21 H21B 0.9600 . ?
C21 H21C 0.9600 . ?
C22 C23 1.373(3) . ?
C22 H22 0.9300 . ?
C23 C25 1.374(3) . ?
C23 C24 1.516(3) . ?
C24 H24A 0.9600 . ?
C24 H24B 0.9600 . ?
C24 H24C 0.9600 . ?
C25 C26 1.395(3) . ?
C25 H25 0.9300 . ?
C26 C27 1.508(3) . ?
C27 H27A 0.9600 . ?
C27 H27B 0.9600 . ?
C27 H27C 0.9600 . ?
